data_2017132
loop_
_publ_author_name
'Gotoh, Kazuma'
'Nagoshi, Hirokazu'
'Ishida, Hiroyuki'

_publ_section_title
;
 Hydrogen-bonded structures of the isomeric 2-, 3- and
 4-carbamoylpyridinium hydrogen chloranilates
;
_journal_coeditor_code GD3286
_journal_issue 6
_journal_name_full 'Acta Crystallographica Section C'
_journal_page_first o273
_journal_page_last o277
_journal_paper_doi 10.1107/S010827010901525X
_journal_volume 65
_journal_year 2009
_chemical_formula_iupac 'C6 H7 N2 O + , C6 H Cl2 O4 -'
_chemical_formula_moiety 'C6 H7 N2 O + , C6 H Cl2 O4 -'
_chemical_formula_sum 'C12 H8 Cl2 N2 O5'
_chemical_formula_weight 331.11
_chemical_name_common
;
2-carbamoylpyridinium hydrogen chloranilate
;
_chemical_name_systematic
;
2-carbamoylpyridinium 2,5-dichloro-4-hydroxy-3,6-dioxocyclohexa-1,4-dienolate
;
_space_group_IT_number 14
_symmetry_cell_setting monoclinic
_symmetry_space_group_name_Hall '-P 2ybc'
_symmetry_space_group_name_H-M 'P 1 21/c 1'
_atom_sites_solution_hydrogens geom
_atom_sites_solution_primary direct
_atom_sites_solution_secondary difmap
_cell_angle_alpha 90.0000
_cell_angle_beta 108.8014(17)
_cell_angle_gamma 90.0000
_cell_formula_units_Z 4
_cell_length_a 9.3420(5)
_cell_length_b 12.4483(8)
_cell_length_c 11.4167(7)
_cell_measurement_reflns_used 9451
_cell_measurement_temperature 100.0(10)
_cell_measurement_theta_max 30.0
_cell_measurement_theta_min 3.3
_cell_volume 1256.83(13)
_computing_cell_refinement 'PROCESS-AUTO (Rigaku/MSC, 2004)'
_computing_data_collection 'PROCESS-AUTO (Rigaku/MSC, 2004)'
_computing_data_reduction 'CrystalStructure (Rigaku/MSC, 2004)'
_computing_molecular_graphics 'ORTEP-3 (Farrugia, 1997)'
_computing_publication_material 'CrystalStructure (Rigaku/MSC, 2004) and PLATON (Spek, 2009)'
_computing_structure_refinement 'SHELXL97 (Sheldrick, 2008)'
_computing_structure_solution 'SHELXS97 (Sheldrick, 2008)'
_diffrn_detector_area_resol_mean 10.00
_diffrn_measured_fraction_theta_full 0.994
_diffrn_measured_fraction_theta_max 0.981
_diffrn_measurement_device_type 'Rigaku R-AXIS RAPID II'
_diffrn_measurement_method \w
_diffrn_radiation_type 'Mo K\a'
_diffrn_radiation_wavelength 0.71075
_diffrn_reflns_av_R_equivalents 0.046
_diffrn_reflns_limit_h_max 13
_diffrn_reflns_limit_h_min -12
_diffrn_reflns_limit_k_max 17
_diffrn_reflns_limit_k_min -17
_diffrn_reflns_limit_l_max 16
_diffrn_reflns_limit_l_min -16
_diffrn_reflns_number 11008
_diffrn_reflns_theta_full 25.00
_diffrn_reflns_theta_max 29.98
_exptl_absorpt_coefficient_mu 0.540
_exptl_absorpt_correction_T_max 0.902
_exptl_absorpt_correction_T_min 0.875
_exptl_absorpt_correction_type numerical
_exptl_absorpt_process_details '(ABSCOR; Higashi, 1995)'
_exptl_crystal_colour black
_exptl_crystal_density_diffrn 1.750
_exptl_crystal_density_method 'not measured'
_exptl_crystal_description platelet
_exptl_crystal_F_000 672.00
_exptl_crystal_size_max 0.27
_exptl_crystal_size_mid 0.25
_exptl_crystal_size_min 0.19
_refine_diff_density_max 0.482
_refine_diff_density_min -0.537
_refine_ls_extinction_method none
_refine_ls_goodness_of_fit_ref 1.112
_refine_ls_hydrogen_treatment mixed
_refine_ls_matrix_type full
_refine_ls_number_parameters 206
_refine_ls_number_reflns 3596
_refine_ls_number_restraints 0
_refine_ls_restrained_S_all 1.112
_refine_ls_R_factor_all 0.0518
_refine_ls_R_factor_gt 0.0397
_refine_ls_shift/su_max 0.000
_refine_ls_shift/su_mean 0.000
_refine_ls_structure_factor_coef Fsqd
_refine_ls_weighting_details 'calc w = 1/[\s^2^(Fo^2^)+(0.0528P)^2^+0.2416P] where P=(Fo^2^+2Fc^2^)/3'
_refine_ls_weighting_scheme calc
_refine_ls_wR_factor_gt 0.0996
_refine_ls_wR_factor_ref 0.1114
_reflns_number_gt 2830
_reflns_number_total 3596
_reflns_threshold_expression I>2\s(I)
_cod_data_source_file gd3286.cif
_cod_data_source_block I
_cod_original_formula_sum 'C12 H8 Cl2 N2 O5 '
_cod_database_code 2017132
_cod_database_fobs_code 2017132

loop_
_symmetry_equiv_pos_site_id
_symmetry_equiv_pos_as_xyz
1 +x,+y,+z
2 -x,1/2+y,1/2-z
3 -x,-y,-z
4 +x,1/2-y,1/2+z

loop_
_atom_site_type_symbol
_atom_site_label
_atom_site_fract_x
_atom_site_fract_y
_atom_site_fract_z
_atom_site_U_iso_or_equiv
_atom_site_adp_type
_atom_site_calc_flag
_atom_site_refinement_flags
_atom_site_occupancy
_atom_site_disorder_assembly
_atom_site_disorder_group
Cl Cl1 0.47394(5) 0.18306(4) -0.08442(4) 0.02225(12) Uani d . 1 . .
Cl Cl2 0.44480(5) 0.58121(4) 0.25351(4) 0.02029(12) Uani d . 1 . .
O O1 0.71431(14) 0.26018(11) 0.14520(11) 0.0184(3) Uani d . 1 . .
O O2 0.24147(14) 0.35825(11) -0.13720(11) 0.0185(3) Uani d . 1 . .
O O3 0.23405(14) 0.52153(11) 0.00192(12) 0.0206(3) Uani d . 1 . .
O O4 0.70566(14) 0.42813(11) 0.28934(11) 0.0184(3) Uani d . 1 . .
O O5 1.02131(15) 0.48625(12) 0.26541(12) 0.0224(3) Uani d . 1 . .
N N1 0.96303(17) 0.31153(12) 0.38111(14) 0.0169(3) Uani d . 1 . .
N N2 1.19419(18) 0.54872(14) 0.44191(15) 0.0200(3) Uani d . 1 . .
C C1 0.60070(19) 0.31695(14) 0.11242(16) 0.0148(3) Uani d . 1 . .
C C2 0.47235(19) 0.29625(14) 0.00183(16) 0.0158(3) Uani d . 1 . .
C C3 0.35756(18) 0.36800(14) -0.03305(15) 0.0152(3) Uani d . 1 . .
C C4 0.34676(19) 0.46261(14) 0.04543(16) 0.0155(3) Uani d . 1 . .
C C5 0.46284(19) 0.47734(14) 0.15914(15) 0.0148(3) Uani d . 1 . .
C C6 0.59349(19) 0.41393(14) 0.19496(15) 0.0152(3) Uani d . 1 . .
C C7 1.08111(18) 0.37466(15) 0.44296(16) 0.0153(3) Uani d . 1 . .
C C8 1.1733(2) 0.34217(15) 0.55865(16) 0.0180(4) Uani d . 1 . .
H H8 1.2567 0.3851 0.6043 0.022 Uiso calc R 1 . .
C C9 1.1421(2) 0.24578(15) 0.60717(16) 0.0185(4) Uani d . 1 . .
H H9 1.2052 0.2227 0.6863 0.022 Uiso calc R 1 . .
C C10 1.0200(2) 0.18294(15) 0.54139(17) 0.0194(4) Uani d . 1 . .
H H10 0.9986 0.1170 0.5742 0.023 Uiso calc R 1 . .
C C11 0.9297(2) 0.21924(16) 0.42613(17) 0.0199(4) Uani d . 1 . .
H H11 0.8445 0.1785 0.3794 0.024 Uiso calc R 1 . .
C C12 1.09694(19) 0.47626(15) 0.37548(16) 0.0169(3) Uani d . 1 . .
H H1 0.898(3) 0.338(2) 0.311(3) 0.037(7) Uiso d . 1 . .
H H2 0.186(3) 0.417(2) -0.138(3) 0.042(8) Uiso d . 1 . .
H H2A 1.210(3) 0.605(2) 0.407(2) 0.028(6) Uiso d . 1 . .
H H2B 1.242(3) 0.541(2) 0.519(2) 0.026(6) Uiso d . 1 . .

loop_
_atom_site_aniso_label
_atom_site_aniso_U_11
_atom_site_aniso_U_22
_atom_site_aniso_U_33
_atom_site_aniso_U_12
_atom_site_aniso_U_13
_atom_site_aniso_U_23
Cl1 0.0244(2) 0.0201(2) 0.0202(2) 0.00393(17) 0.00431(17) -0.00576(16)
Cl2 0.0193(2) 0.0223(2) 0.0184(2) 0.00231(16) 0.00478(17) -0.00651(16)
O1 0.0182(6) 0.0175(6) 0.0190(6) 0.0024(5) 0.0053(5) 0.0011(5)
O2 0.0175(6) 0.0195(7) 0.0155(6) 0.0009(5) 0.0010(5) -0.0024(5)
O3 0.0175(6) 0.0224(7) 0.0192(6) 0.0051(5) 0.0023(5) -0.0007(5)
O4 0.0159(6) 0.0218(7) 0.0148(6) 0.0006(5) 0.0013(5) -0.0003(5)
O5 0.0257(7) 0.0233(7) 0.0158(6) -0.0040(6) 0.0033(5) 0.0018(5)
N1 0.0159(7) 0.0171(7) 0.0156(6) -0.0010(6) 0.0019(6) 0.0002(6)
N2 0.0236(8) 0.0188(8) 0.0167(7) -0.0036(6) 0.0053(6) 0.0016(6)
C1 0.0157(8) 0.0150(8) 0.0143(7) 0.0001(6) 0.0056(6) 0.0028(6)
C2 0.0178(8) 0.0139(8) 0.0152(7) 0.0005(6) 0.0047(6) -0.0022(6)
C3 0.0150(8) 0.0173(8) 0.0131(7) -0.0014(6) 0.0044(6) 0.0001(6)
C4 0.0167(8) 0.0153(8) 0.0150(7) -0.0016(6) 0.0059(6) 0.0000(6)
C5 0.0177(8) 0.0131(8) 0.0137(7) 0.0005(6) 0.0052(6) -0.0023(6)
C6 0.0157(8) 0.0166(8) 0.0137(7) -0.0014(6) 0.0054(6) 0.0015(6)
C7 0.0130(7) 0.0175(8) 0.0157(7) 0.0001(6) 0.0049(6) -0.0011(6)
C8 0.0158(8) 0.0209(9) 0.0155(7) -0.0004(7) 0.0024(6) -0.0027(7)
C9 0.0205(9) 0.0181(9) 0.0154(7) 0.0017(7) 0.0035(7) 0.0009(7)
C10 0.0195(9) 0.0195(9) 0.0193(8) 0.0002(7) 0.0063(7) 0.0017(7)
C11 0.0161(8) 0.0225(9) 0.0195(8) -0.0029(7) 0.0033(7) -0.0004(7)
C12 0.0162(8) 0.0169(8) 0.0181(8) -0.0007(6) 0.0065(7) -0.0006(7)

loop_
_atom_type_symbol
_atom_type_description
_atom_type_scat_dispersion_real
_atom_type_scat_dispersion_imag
_atom_type_scat_source
C C 0.0033 0.0016 'International Tables Vol C Tables 4.2.6.8 and 6.1.1.4'
H H 0.0000 0.0000 'International Tables Vol C Tables 4.2.6.8 and 6.1.1.4'
N N 0.0061 0.0033 'International Tables Vol C Tables 4.2.6.8 and 6.1.1.4'
Cl Cl 0.1484 0.1585 'International Tables Vol C Tables 4.2.6.8 and 6.1.1.4'
O O 0.0106 0.0060 'International Tables Vol C Tables 4.2.6.8 and 6.1.1.4'

loop_
_geom_angle_atom_site_label_1
_geom_angle_atom_site_label_2
_geom_angle_atom_site_label_3
_geom_angle_site_symmetry_1
_geom_angle_site_symmetry_3
_geom_angle
_geom_angle_publ_flag
C3 O2 H2 . . 104(2) ?
C11 N1 C7 . . 123.41(16) ?
C11 N1 H1 . . 119.0(17) ?
C7 N1 H1 . . 117.1(17) ?
C12 N2 H2A . . 118.8(17) ?
C12 N2 H2B . . 123.1(17) ?
H2A N2 H2B . . 118(2) ?
O1 C1 C2 . . 123.44(16) ?
O1 C1 C6 . . 117.80(15) ?
C2 C1 C6 . . 118.75(15) ?
Cl1 C2 C1 . . 118.95(13) ?
Cl1 C2 C3 . . 121.60(14) ?
C1 C2 C3 . . 119.42(16) ?
O2 C3 C2 . . 122.87(16) ?
O2 C3 C4 . . 114.33(15) ?
C2 C3 C4 . . 122.75(15) ?
O3 C4 C3 . . 115.70(15) ?
O3 C4 C5 . . 126.17(16) ?
C3 C4 C5 . . 118.13(16) ?
Cl2 C5 C4 . . 118.13(14) ?
Cl2 C5 C6 . . 119.45(13) ?
C4 C5 C6 . . 122.37(16) ?
O4 C6 C5 . . 125.59(16) ?
C1 C6 C5 . . 117.87(15) ?
O4 C6 C1 . . 116.53(16) ?
N1 C7 C8 . . 118.69(17) ?
N1 C7 C12 . . 114.64(15) ?
C8 C7 C12 . . 126.67(16) ?
C7 C8 C9 . . 119.08(16) ?
C7 C8 H8 . . 120.5 ?
C9 C8 H8 . . 120.5 ?
C10 C9 C8 . . 120.79(16) ?
C10 C9 H9 . . 119.6 ?
C8 C9 H9 . . 119.6 ?
C9 C10 C11 . . 118.12(18) ?
C9 C10 H10 . . 120.9 ?
C11 C10 H10 . . 120.9 ?
N1 C11 C10 . . 119.90(17) ?
N1 C11 H11 . . 120.0 ?
C10 C11 H11 . . 120.1 ?
O5 C12 N2 . . 125.04(18) ?
O5 C12 C7 . . 119.02(16) ?
N2 C12 C7 . . 115.94(15) ?

loop_
_geom_bond_atom_site_label_1
_geom_bond_atom_site_label_2
_geom_bond_site_symmetry_2
_geom_bond_distance
_geom_bond_publ_flag
Cl1 C2 . 1.7218(18) ?
Cl2 C5 . 1.7257(18) ?
O1 C1 . 1.229(2) ?
O2 C3 . 1.332(2) ?
O2 H2 . 0.90(3) ?
O3 C4 . 1.248(2) ?
O4 C6 . 1.250(2) ?
O5 C12 . 1.233(2) ?
N1 C11 . 1.336(2) ?
N1 C7 . 1.353(2) ?
N1 H1 . 0.89(3) ?
N2 C12 . 1.330(2) ?
N2 H2A . 0.84(2) ?
N2 H2B . 0.85(2) ?
C1 C6 . 1.546(2) ?
C1 C2 . 1.457(3) ?
C2 C3 . 1.353(3) ?
C3 C4 . 1.503(2) ?
C4 C5 . 1.410(2) ?
C5 C6 . 1.399(3) ?
C7 C8 . 1.384(2) ?
C7 C12 . 1.513(3) ?
C8 C9 . 1.391(3) ?
C8 H8 . 0.9500 ?
C9 C10 . 1.388(3) ?
C9 H9 . 0.9500 ?
C10 C11 . 1.390(3) ?
C10 H10 . 0.9500 ?
C11 H11 . 0.9500 ?

loop_
_geom_hbond_atom_site_label_D
_geom_hbond_atom_site_label_H
_geom_hbond_atom_site_label_A
_geom_hbond_site_symmetry_A
_geom_hbond_distance_DH
_geom_hbond_distance_HA
_geom_hbond_distance_DA
_geom_hbond_angle_DHA
_geom_hbond_publ_flag
N1 H1 O1 . 0.90(3) 2.32(3) 3.005(2) 133(2) y
N1 H1 O4 . 0.90(3) 2.07(3) 2.713(2) 128(3) y
N1 H1 O5 . 0.90(3) 2.32(3) 2.690(2) 105(2) y
N2 H2A O1 2_755 0.84(2) 2.20(3) 3.033(2) 168(2) y
N2 H2B O4 3_766 0.85(2) 2.12(2) 2.919(2) 156(3) y
O2 H2 O3 . 0.90(3) 2.00(3) 2.5942(19) 123(3) y
O2 H2 O5 3_665 0.90(3) 2.35(3) 3.098(2) 142(3) y
C10 H10 O3 2_645 0.95 2.38 3.026(2) 125 y
C10 H10 O5 4_555 0.95 2.48 3.310(2) 146 y

loop_
_geom_torsion_atom_site_label_1
_geom_torsion_atom_site_label_2
_geom_torsion_atom_site_label_3
_geom_torsion_atom_site_label_4
_geom_torsion_site_symmetry_1
_geom_torsion_site_symmetry_2
_geom_torsion_site_symmetry_3
_geom_torsion_site_symmetry_4
_geom_torsion
_geom_torsion_publ_flag
O1 C1 C2 Cl1 . . . . 3.3(3) ?
O1 C1 C2 C3 . . . . -174.38(17) ?
C6 C1 C2 Cl1 . . . . -175.43(13) ?
C6 C1 C2 C3 . . . . 6.9(3) ?
O1 C1 C6 O4 . . . . 0.7(2) ?
O1 C1 C6 C5 . . . . -178.69(16) ?
C2 C1 C6 O4 . . . . 179.49(16) ?
C2 C1 C6 C5 . . . . 0.1(2) ?
Cl1 C2 C3 O2 . . . . -2.2(3) ?
Cl1 C2 C3 C4 . . . . 174.88(14) ?
C1 C2 C3 O2 . . . . 175.44(16) ?
C1 C2 C3 C4 . . . . -7.5(3) ?
O2 C3 C4 O3 . . . . -2.2(2) ?
O2 C3 C4 C5 . . . . 178.25(16) ?
C2 C3 C4 O3 . . . . -179.45(17) ?
C2 C3 C4 C5 . . . . 1.0(3) ?
O3 C4 C5 Cl2 . . . . 4.3(3) ?
O3 C4 C5 C6 . . . . -173.02(18) ?
C3 C4 C5 Cl2 . . . . -176.18(13) ?
C3 C4 C5 C6 . . . . 6.5(3) ?
Cl2 C5 C6 O4 . . . . -3.4(3) ?
Cl2 C5 C6 C1 . . . . 175.92(13) ?
C4 C5 C6 O4 . . . . 173.89(17) ?
C4 C5 C6 C1 . . . . -6.8(3) ?
C11 N1 C7 C8 . . . . 0.4(3) ?
C11 N1 C7 C12 . . . . -179.28(16) ?
N1 C7 C8 C9 . . . . 0.3(3) ?
C12 C7 C8 C9 . . . . 179.94(17) ?
C7 C8 C9 C10 . . . . -0.4(3) ?
C8 C9 C10 C11 . . . . -0.2(3) ?
C7 N1 C11 C10 . . . . -1.0(3) ?
C9 C10 C11 N1 . . . . 0.9(3) ?
N1 C7 C12 O5 . . . . -11.7(2) ?
C8 C7 C12 O5 . . . . 168.63(18) ?
N1 C7 C12 N2 . . . . 168.49(16) ?
C8 C7 C12 N2 . . . . -11.2(3) ?

loop_
_cod_related_entry_id
_cod_related_entry_database
_cod_related_entry_code
1 ChemSpider 30654156
